data_1100928
loop_
_publ_author_name
'Emme, Holger'
'Valldor, Martin'
'P\"ottgen, Rainer'
'Huppertz, Hubert'

_publ_section_title
;
 Associating Borate and Silicate Chemistry by Extreme Conditions:
 High-Pressure Synthesis, Crystal Structure, and Properties of
 the New Borates RE~3~B~5~O~12~ (RE = Er--Lu)
;
_journal_coden_ASTM CMATEX
_journal_issue 10
_journal_name_full 'Chemistry of Materials'
_journal_page_first 2707
_journal_page_last 2715
_journal_paper_doi 10.1021/cm047741+
_journal_volume 17
_journal_year 2005
_chemical_formula_moiety 'B5 Lu3 O12'
_chemical_formula_sum 'B5 Lu3 O12'
_chemical_formula_weight 770.96
_chemical_melting_point ?
_chemical_name_common Trilutetiumpentaborate
_chemical_name_systematic Trilutetiumpentaborate
_space_group_IT_number 53
_space_group_name_Hall '-P 2ac 2'
_space_group_name_H-M_alt 'P m n a'
_symmetry_cell_setting orthorhombic
_symmetry_space_group_name_Hall '-P 2ac 2'
_symmetry_space_group_name_H-M 'P m n a'
_atom_sites_solution_hydrogens geom
_atom_sites_solution_primary direct
_atom_sites_solution_secondary difmap
_audit_contact_author_address
; 
  'Department Chemie und Biochemie
   Ludwig-Maximilians-Universitaet Muenchen
   Butenandtstrasse 5-13 (Haus D)
   81377 Muenchen
   Germany' 
;
_audit_contact_author_email huh@cup.uni-muenchen.de
_audit_contact_author_fax '+49 (0)89 2180 77440'
_audit_contact_author_phone '+49 (0)89 2180 77442'
_cell_angle_alpha 90.00
_cell_angle_beta 90.00
_cell_angle_gamma 90.00
_cell_formula_units_Z 4
_cell_length_a 12.76510(40)
_cell_length_b 4.57500(20)
_cell_length_c 12.44180(40)
_cell_measurement_reflns_used 4810
_cell_measurement_temperature 200(2)
_cell_measurement_theta_max 40.250
_cell_measurement_theta_min 3.134
_cell_volume 726.605(45)
_computing_cell_refinement 'HKL SCALEPACK (Otwinowski & Minor, 1997)'
_computing_data_collection 'Collect (Nonius BV, 1997-2000)'
_computing_data_reduction 'HKL DENZO (Otwinowski & Minor, 1997) and SCALEPACK'
_computing_molecular_graphics 'DIAMOND (Brandenburg & Berndt, 1999)'
_computing_publication_material 'enCIFer (Allen et al., 2004) and SHELXL97'
_computing_structure_refinement 'SHELXL-97 (Sheldrick, 1997)'
_computing_structure_solution 'SHELXS-97 (Sheldrick, 1997)'
_diffrn_ambient_temperature 200(2)
_diffrn_detector_area_resol_mean 9
_diffrn_measured_fraction_theta_full 0.969
_diffrn_measured_fraction_theta_max 0.969
_diffrn_measurement_device_type KappaCCD
_diffrn_measurement_method '95mm CCD camera on \k-goniostat'
_diffrn_radiation_collimation 0.35
_diffrn_radiation_monochromator 'vertically mounted graphite crystal'
_diffrn_radiation_source 'fine-focus sealed tube'
_diffrn_radiation_type MoK\a
_diffrn_radiation_wavelength 0.71073
_diffrn_reflns_av_R_equivalents 0.0569
_diffrn_reflns_av_sigmaI/netI 0.0365
_diffrn_reflns_limit_h_max 21
_diffrn_reflns_limit_h_min -21
_diffrn_reflns_limit_k_max 7
_diffrn_reflns_limit_k_min -7
_diffrn_reflns_limit_l_max 21
_diffrn_reflns_limit_l_min -21
_diffrn_reflns_number 14453
_diffrn_reflns_theta_full 37.48
_diffrn_reflns_theta_max 37.48
_diffrn_reflns_theta_min 3.19
_diffrn_standards_decay_% ?
_diffrn_standards_interval_count ?
_diffrn_standards_interval_time ?
_diffrn_standards_number ?
_exptl_absorpt_coefficient_mu 40.530
_exptl_absorpt_correction_T_max 0.5091
_exptl_absorpt_correction_T_min 0.1714
_exptl_absorpt_correction_type numerical
_exptl_absorpt_process_details 'Herrendorf,B\"arnighausen,HABITUS, 1993/1997'
_exptl_crystal_colour colourless
_exptl_crystal_density_diffrn 7.048
_exptl_crystal_density_meas ?
_exptl_crystal_density_method 'not measured'
_exptl_crystal_description platelet
_exptl_crystal_F_000 1336
_exptl_crystal_size_max 0.11
_exptl_crystal_size_mid 0.04
_exptl_crystal_size_min 0.02
_refine_diff_density_max 6.425
_refine_diff_density_min -5.022
_refine_diff_density_rms 0.591
_refine_ls_extinction_coef 0.00070(9)
_refine_ls_extinction_expression Fc^*^=kFc[1+0.001xFc^2^\l^3^/sin(2\q)]^-1/4^
_refine_ls_extinction_method SHELXL
_refine_ls_goodness_of_fit_ref 0.957
_refine_ls_hydrogen_treatment mixed
_refine_ls_matrix_type full
_refine_ls_number_parameters 101
_refine_ls_number_reflns 1928
_refine_ls_number_restraints 0
_refine_ls_restrained_S_all 0.957
_refine_ls_R_factor_all 0.0566
_refine_ls_R_factor_gt 0.0290
_refine_ls_shift/su_max 0.001
_refine_ls_shift/su_mean 0.000
_refine_ls_structure_factor_coef Fsqd
_refine_ls_weighting_details 'calc w=1/[\s^2^(Fo^2^)+(0.0455P)^2^+0.0000P] where P=(Fo^2^+2Fc^2^)/3'
_refine_ls_weighting_scheme calc
_refine_ls_wR_factor_gt 0.0776
_refine_ls_wR_factor_ref 0.0850
_reflns_number_gt 1141
_reflns_number_total 1928
_reflns_threshold_expression >2sigma(I)
_cod_duplicate_entry 4000578
_cod_data_source_file cm047741+si20041223_064556.cif
_cod_data_source_block Lu3B5O12
_cod_original_sg_symbol_H-M Pmna
_cod_database_code 1100928

loop_
_symmetry_equiv_pos_as_xyz
'x, y, z'
'-x+1/2, -y, z+1/2'
'x, -y, -z'
'-x+1/2, y, -z+1/2'
'-x, -y, -z'
'x-1/2, y, -z-1/2'
'-x, y, z'
'x-1/2, -y, z-1/2'

loop_
_atom_site_label
_atom_site_type_symbol
_atom_site_fract_x
_atom_site_fract_y
_atom_site_fract_z
_atom_site_U_iso_or_equiv
_atom_site_adp_type
_atom_site_occupancy
_atom_site_symmetry_multiplicity
_atom_site_calc_flag
_atom_site_refinement_flags
_atom_site_disorder_assembly
_atom_site_disorder_group
Lu1 Lu 0.13248(2) 0.0000 0.5000 0.00495(8) Uani 1 2 d S . .
Lu2 Lu 0.364559(15) -0.00123(6) 0.693646(15) 0.00552(7) Uani 1 1 d . . .
B1 B 0.3381(5) -0.5000 0.5000 0.0060(11) Uani 1 2 d S . .
B2 B 0.2980(5) -0.5285(14) 0.8497(4) 0.0077(11) Uani 1 1 d . . .
B3 B 0.0000 0.4610(16) 0.3516(6) 0.0049(14) Uani 1 2 d S . .
B4 B 0.0000 0.5409(17) 0.8744(7) 0.0075(16) Uani 1 2 d S . .
O1 O 0.0000 0.2450(11) 0.4303(4) 0.0087(9) Uani 1 2 d S . .
O2 O 0.0000 0.2384(11) 0.8617(4) 0.0093(10) Uani 1 2 d S . .
O3 O 0.2963(3) -0.2201(8) 0.8485(2) 0.0079(7) Uani 1 1 d . . .
O4 O 0.4049(3) -0.6634(9) 0.8546(3) 0.0090(7) Uani 1 1 d . . .
O5 O 0.4042(2) -0.6674(8) 0.4266(3) 0.0079(6) Uani 1 1 d . . .
O6 O 0.2500 -0.6615(11) 0.7500 0.0078(9) Uani 1 2 d S . .
O7 O 0.5000 -0.3046(11) 0.7388(4) 0.0077(9) Uani 1 2 d S . .
O8 O 0.2664(2) -0.6907(7) 0.5644(3) 0.0079(6) Uani 1 1 d . . .

loop_
_atom_site_aniso_label
_atom_site_aniso_U_11
_atom_site_aniso_U_22
_atom_site_aniso_U_33
_atom_site_aniso_U_23
_atom_site_aniso_U_13
_atom_site_aniso_U_12
Lu1 0.00498(12) 0.00504(13) 0.00483(12) 0.00016(15) 0.000 0.000
Lu2 0.00511(10) 0.00541(11) 0.00605(10) -0.00023(11) 0.00024(6) 0.00002(9)
B1 0.005(2) 0.009(3) 0.005(2) 0.000(4) 0.000 0.000
B2 0.004(2) 0.013(3) 0.006(2) -0.004(2) -0.0009(15) 0.003(2)
B3 0.004(3) 0.005(4) 0.006(3) -0.003(2) 0.000 0.000
B4 0.010(3) 0.006(5) 0.006(3) 0.003(3) 0.000 0.000
O1 0.009(2) 0.012(3) 0.005(2) 0.000(2) 0.000 0.000
O2 0.011(2) 0.006(2) 0.012(2) 0.004(2) 0.000 0.000
O3 0.0087(16) 0.0085(18) 0.0066(15) -0.0001(13) -0.0001(12) 0.0002(14)
O4 0.0079(16) 0.0072(18) 0.0119(16) 0.0014(15) 0.0008(13) 0.0006(14)
O5 0.0053(14) 0.0078(17) 0.0106(16) 0.0006(15) 0.0014(14) -0.0011(13)
O6 0.009(2) 0.006(2) 0.008(2) 0.000 0.0021(18) 0.000
O7 0.008(2) 0.008(2) 0.007(2) 0.0004(19) 0.000 0.000
O8 0.0083(15) 0.0070(17) 0.0083(15) -0.0015(14) 0.0007(13) 0.0013(13)

loop_
_atom_type_symbol
_atom_type_description
_atom_type_scat_dispersion_real
_atom_type_scat_dispersion_imag
_atom_type_scat_source
B B 0.0013 0.0007 'International Tables Vol C Tables 4.2.6.8 and 6.1.1.4'
O O 0.0106 0.0060 'International Tables Vol C Tables 4.2.6.8 and 6.1.1.4'
Lu Lu -0.4720 5.8584 'International Tables Vol C Tables 4.2.6.8 and 6.1.1.4'

loop_
_audit_author_name
'Emme, H.'
'Huppertz, H.'

loop_
_geom_angle_atom_site_label_1
_geom_angle_atom_site_label_2
_geom_angle_atom_site_label_3
_geom_angle
_geom_angle_site_symmetry_1
_geom_angle_site_symmetry_3
_geom_angle_publ_flag
O1 Lu1 O1 79.91(19) 5_556 . ?
O1 Lu1 O3 76.16(13) 5_556 4_556 ?
O1 Lu1 O3 147.05(14) . 4_556 ?
O1 Lu1 O3 147.05(14) 5_556 2_554 ?
O1 Lu1 O3 76.16(13) . 2_554 ?
O3 Lu1 O3 133.92(17) 4_556 2_554 ?
O1 Lu1 O8 136.61(14) 5_556 1_565 ?
O1 Lu1 O8 112.59(14) . 1_565 ?
O3 Lu1 O8 72.59(12) 4_556 1_565 ?
O3 Lu1 O8 74.45(12) 2_554 1_565 ?
O1 Lu1 O8 112.59(14) 5_556 3_546 ?
O1 Lu1 O8 136.61(14) . 3_546 ?
O3 Lu1 O8 74.45(12) 4_556 3_546 ?
O3 Lu1 O8 72.59(12) 2_554 3_546 ?
O8 Lu1 O8 87.13(16) 1_565 3_546 ?
O1 Lu1 O4 83.03(15) 5_556 4_566 ?
O1 Lu1 O4 79.60(15) . 4_566 ?
O3 Lu1 O4 75.33(13) 4_556 4_566 ?
O3 Lu1 O4 114.04(13) 2_554 4_566 ?
O8 Lu1 O4 60.53(12) 1_565 4_566 ?
O8 Lu1 O4 141.02(12) 3_546 4_566 ?
O1 Lu1 O4 79.60(15) 5_556 2_544 ?
O1 Lu1 O4 83.02(15) . 2_544 ?
O3 Lu1 O4 114.04(13) 4_556 2_544 ?
O3 Lu1 O4 75.33(13) 2_554 2_544 ?
O8 Lu1 O4 141.02(12) 1_565 2_544 ?
O8 Lu1 O4 60.53(12) 3_546 2_544 ?
O4 Lu1 O4 157.28(17) 4_566 2_544 ?
O1 Lu1 B2 110.38(16) 5_556 4_566 ?
O1 Lu1 B2 96.12(17) . 4_566 ?
O3 Lu1 B2 71.89(13) 4_556 4_566 ?
O3 Lu1 B2 94.51(13) 2_554 4_566 ?
O8 Lu1 B2 30.67(14) 1_565 4_566 ?
O8 Lu1 B2 115.48(14) 3_546 4_566 ?
O4 Lu1 B2 29.88(14) 4_566 4_566 ?
O4 Lu1 B2 169.74(14) 2_544 4_566 ?
O1 Lu1 B2 96.12(17) 5_556 2_544 ?
O1 Lu1 B2 110.38(16) . 2_544 ?
O3 Lu1 B2 94.51(13) 4_556 2_544 ?
O3 Lu1 B2 71.89(13) 2_554 2_544 ?
O8 Lu1 B2 115.48(14) 1_565 2_544 ?
O8 Lu1 B2 30.67(14) 3_546 2_544 ?
O4 Lu1 B2 169.74(14) 4_566 2_544 ?
O4 Lu1 B2 29.88(14) 2_544 2_544 ?
B2 Lu1 B2 145.5(2) 4_566 2_544 ?
O1 Lu1 Lu1 39.96(10) 5_556 5_556 ?
O1 Lu1 Lu1 39.96(10) . 5_556 ?
O3 Lu1 Lu1 113.04(9) 4_556 5_556 ?
O3 Lu1 Lu1 113.04(9) 2_554 5_556 ?
O8 Lu1 Lu1 136.43(8) 1_565 5_556 ?
O8 Lu1 Lu1 136.43(8) 3_546 5_556 ?
O4 Lu1 Lu1 78.64(8) 4_566 5_556 ?
O4 Lu1 Lu1 78.64(8) 2_544 5_556 ?
B2 Lu1 Lu1 107.26(12) 4_566 5_556 ?
B2 Lu1 Lu1 107.26(12) 2_544 5_556 ?
O1 Lu1 Lu2 67.29(11) 5_556 4_556 ?
O1 Lu1 Lu2 113.65(11) . 4_556 ?
O3 Lu1 Lu2 35.30(9) 4_556 4_556 ?
O3 Lu1 Lu2 143.94(9) 2_554 4_556 ?
O8 Lu1 Lu2 69.77(8) 1_565 4_556 ?
O8 Lu1 Lu2 109.36(8) 3_546 4_556 ?
O4 Lu1 Lu2 41.96(9) 4_566 4_556 ?
O4 Lu1 Lu2 138.38(9) 2_544 4_556 ?
B2 Lu1 Lu2 51.15(10) 4_566 4_556 ?
B2 Lu1 Lu2 128.42(10) 2_544 4_556 ?
Lu1 Lu1 Lu2 90.567(4) 5_556 4_556 ?
O2 Lu2 O5 87.04(16) 6_657 3_546 ?
O2 Lu2 O6 105.64(15) 6_657 1_565 ?
O5 Lu2 O6 147.46(9) 3_546 1_565 ?
O2 Lu2 O7 77.36(15) 6_657 . ?
O5 Lu2 O7 64.69(15) 3_546 . ?
O6 Lu2 O7 146.67(12) 1_565 . ?
O2 Lu2 O3 141.06(15) 6_657 . ?
O5 Lu2 O3 110.64(13) 3_546 . ?
O6 Lu2 O3 78.27(11) 1_565 . ?
O7 Lu2 O3 79.61(14) . . ?
O2 Lu2 O3 147.85(15) 6_657 4_556 ?
O5 Lu2 O3 75.76(12) 3_546 4_556 ?
O6 Lu2 O3 78.17(11) 1_565 4_556 ?
O7 Lu2 O3 117.25(14) . 4_556 ?
O3 Lu2 O3 71.05(14) . 4_556 ?
O2 Lu2 O8 84.67(14) 6_657 1_565 ?
O5 Lu2 O8 94.03(12) 3_546 1_565 ?
O6 Lu2 O8 58.54(8) 1_565 1_565 ?
O7 Lu2 O8 152.50(13) . 1_565 ?
O3 Lu2 O8 126.15(11) . 1_565 ?
O3 Lu2 O8 69.98(12) 4_556 1_565 ?
O2 Lu2 O4 77.51(15) 6_657 1_565 ?
O5 Lu2 O4 153.96(12) 3_546 1_565 ?
O6 Lu2 O4 58.23(9) 1_565 1_565 ?
O7 Lu2 O4 91.27(15) . 1_565 ?
O3 Lu2 O4 72.04(12) . 1_565 ?
O3 Lu2 O4 127.17(12) 4_556 1_565 ?
O8 Lu2 O4 105.09(12) 1_565 1_565 ?
O2 Lu2 B4 78.01(16) 6_657 6_647 ?
O5 Lu2 B4 31.38(16) 3_546 6_647 ?
O6 Lu2 B4 176.35(15) 1_565 6_647 ?
O7 Lu2 B4 33.56(19) . 6_647 ?
O3 Lu2 B4 98.98(19) . 6_647 ?
O3 Lu2 B4 98.71(13) 4_556 6_647 ?
O8 Lu2 B4 122.34(18) 1_565 6_647 ?
O4 Lu2 B4 123.39(15) 1_565 6_647 ?
O2 Lu2 B2 93.81(18) 6_657 1_565 ?
O5 Lu2 B2 176.09(14) 3_546 1_565 ?
O6 Lu2 B2 28.73(11) 1_565 1_565 ?
O7 Lu2 B2 119.22(16) . 1_565 ?
O3 Lu2 B2 70.92(14) . 1_565 ?
O3 Lu2 B2 101.71(14) 4_556 1_565 ?
O8 Lu2 B2 82.26(13) 1_565 1_565 ?
O4 Lu2 B2 29.64(13) 1_565 1_565 ?
B4 Lu2 B2 152.51(16) 6_647 1_565 ?
O2 Lu2 Lu2 149.28(12) 6_657 4_556 ?
O5 Lu2 Lu2 120.27(9) 3_546 4_556 ?
O6 Lu2 Lu2 43.78(9) 1_565 4_556 ?
O7 Lu2 Lu2 125.14(10) . 4_556 ?
O3 Lu2 Lu2 46.23(9) . 4_556 ?
O3 Lu2 Lu2 46.12(8) 4_556 4_556 ?
O8 Lu2 Lu2 79.93(8) 1_565 4_556 ?
O4 Lu2 Lu2 81.06(8) 1_565 4_556 ?
B4 Lu2 Lu2 132.58(12) 6_647 4_556 ?
B2 Lu2 Lu2 57.99(12) 1_565 4_556 ?
O2 Lu2 Lu2 36.83(11) 6_657 7_655 ?
O5 Lu2 Lu2 76.62(8) 3_546 7_655 ?
O6 Lu2 Lu2 130.62(8) 1_565 7_655 ?
O7 Lu2 Lu2 40.89(10) . 7_655 ?
O3 Lu2 Lu2 111.86(9) . 7_655 ?
O3 Lu2 Lu2 151.17(9) 4_556 7_655 ?
O8 Lu2 Lu2 120.28(8) 1_565 7_655 ?
O4 Lu2 Lu2 78.49(8) 1_565 7_655 ?
B4 Lu2 Lu2 52.57(9) 6_647 7_655 ?
B2 Lu2 Lu2 106.28(11) 1_565 7_655 ?
Lu2 Lu2 Lu2 154.384(7) 4_556 7_655 ?
O5 B1 O5 109.4(5) 3_546 . ?
O5 B1 O8 108.93(19) 3_546 . ?
O5 B1 O8 112.48(19) . . ?
O5 B1 O8 112.48(19) 3_546 3_546 ?
O5 B1 O8 108.93(19) . 3_546 ?
O8 B1 O8 104.6(5) . 3_546 ?
O3 B2 O4 115.2(5) . . ?
O3 B2 O6 112.8(4) . . ?
O4 B2 O6 103.7(4) . . ?
O3 B2 O8 118.8(4) . 4_556 ?
O4 B2 O8 105.1(4) . 4_556 ?
O6 B2 O8 99.1(4) . 4_556 ?
O3 B2 Lu1 137.1(3) . 2_545 ?
O4 B2 Lu1 53.7(2) . 2_545 ?
O6 B2 Lu1 110.1(3) . 2_545 ?
O8 B2 Lu1 51.4(2) 4_556 2_545 ?
O3 B2 Lu2 135.4(3) . 1_545 ?
O4 B2 Lu2 58.4(2) . 1_545 ?
O6 B2 Lu2 45.57(19) . 1_545 ?
O8 B2 Lu2 104.5(3) 4_556 1_545 ?
Lu1 B2 Lu2 78.61(15) 2_545 1_545 ?
O1 B3 O4 114.4(4) . 2_554 ?
O1 B3 O4 114.4(4) . 8 ?
O4 B3 O4 105.3(6) 2_554 8 ?
O1 B3 O7 107.8(5) . 2_554 ?
O4 B3 O7 107.3(4) 2_554 2_554 ?
O4 B3 O7 107.3(4) 8 2_554 ?
O2 B4 O5 115.6(4) . 2 ?
O2 B4 O5 115.6(4) . 8_556 ?
O5 B4 O5 109.1(6) 2 8_556 ?
O2 B4 O7 110.2(6) . 6_567 ?
O5 B4 O7 102.4(4) 2 6_567 ?
O5 B4 O7 102.4(4) 8_556 6_567 ?
O2 B4 Lu2 134.3(3) . 4_566 ?
O5 B4 Lu2 49.4(2) 2 4_566 ?
O5 B4 Lu2 109.9(4) 8_556 4_566 ?
O7 B4 Lu2 53.4(2) 6_567 4_566 ?
O2 B4 Lu2 134.3(3) . 6_567 ?
O5 B4 Lu2 109.9(4) 2 6_567 ?
O5 B4 Lu2 49.4(2) 8_556 6_567 ?
O7 B4 Lu2 53.4(2) 6_567 6_567 ?
Lu2 B4 Lu2 74.86(18) 4_566 6_567 ?
B3 O1 Lu1 129.60(10) . 5_556 ?
B3 O1 Lu1 129.60(10) . . ?
Lu1 O1 Lu1 100.09(19) 5_556 . ?
B4 O2 Lu2 122.70(17) . 6_557 ?
B4 O2 Lu2 122.70(17) . 4_556 ?
Lu2 O2 Lu2 106.3(2) 6_557 4_556 ?
B2 O3 Lu1 114.8(3) . 2 ?
B2 O3 Lu2 115.5(3) . . ?
Lu1 O3 Lu2 109.70(15) 2 . ?
B2 O3 Lu2 116.3(3) . 4_556 ?
Lu1 O3 Lu2 109.83(14) 2 4_556 ?
Lu2 O3 Lu2 87.65(11) . 4_556 ?
B2 O4 B3 118.2(5) . 2 ?
B2 O4 Lu1 96.5(3) . 2_545 ?
B3 O4 Lu1 124.1(3) 2 2_545 ?
B2 O4 Lu2 91.9(3) . 1_545 ?
B3 O4 Lu2 120.2(3) 2 1_545 ?
Lu1 O4 Lu2 99.17(14) 2_545 1_545 ?
B1 O5 B4 122.6(4) . 2_554 ?
B1 O5 Lu2 131.1(3) . 3_546 ?
B4 O5 Lu2 99.2(3) 2_554 3_546 ?
B2 O6 B2 132.5(6) . 4_556 ?
B2 O6 Lu2 106.6(3) . 4_546 ?
B2 O6 Lu2 105.7(2) 4_556 4_546 ?
B2 O6 Lu2 105.7(2) . 1_545 ?
B2 O6 Lu2 106.6(2) 4_556 1_545 ?
Lu2 O6 Lu2 92.44(18) 4_546 1_545 ?
B4 O7 B3 126.3(5) 6_647 2 ?
B4 O7 Lu2 93.0(3) 6_647 . ?
B3 O7 Lu2 119.6(2) 2 . ?
B4 O7 Lu2 93.0(3) 6_647 7_655 ?
B3 O7 Lu2 119.6(2) 2 7_655 ?
Lu2 O7 Lu2 98.21(19) . 7_655 ?
B1 O8 B2 114.7(3) . 4_556 ?
B1 O8 Lu1 127.7(2) . 1_545 ?
B2 O8 Lu1 97.9(3) 4_556 1_545 ?
B1 O8 Lu2 111.8(3) . 1_545 ?
B2 O8 Lu2 95.5(3) 4_556 1_545 ?
Lu1 O8 Lu2 104.02(13) 1_545 1_545 ?

loop_
_geom_bond_atom_site_label_1
_geom_bond_atom_site_label_2
_geom_bond_distance
_geom_bond_site_symmetry_2
_geom_bond_publ_flag
Lu1 O1 2.206(3) 5_556 ?
Lu1 O1 2.206(3) . ?
Lu1 O3 2.322(3) 4_556 ?
Lu1 O3 2.322(3) 2_554 ?
Lu1 O8 2.359(3) 1_565 ?
Lu1 O8 2.359(3) 3_546 ?
Lu1 O4 2.423(4) 4_566 ?
Lu1 O4 2.423(4) 2_544 ?
Lu1 B2 2.989(6) 4_566 ?
Lu1 B2 2.989(6) 2_544 ?
Lu1 Lu1 3.3824(6) 5_556 ?
Lu1 Lu2 3.8118(4) 4_556 ?
Lu2 O2 2.160(3) 6_657 ?
Lu2 O5 2.189(4) 3_546 ?
Lu2 O6 2.246(3) 1_565 ?
Lu2 O7 2.287(3) . ?
Lu2 O3 2.340(3) . ?
Lu2 O3 2.344(4) 4_556 ?
Lu2 O8 2.485(3) 1_565 ?
Lu2 O4 2.582(4) 1_565 ?
Lu2 B4 2.845(6) 6_647 ?
Lu2 B2 3.028(6) 1_565 ?
Lu2 Lu2 3.2435(4) 4_556 ?
Lu2 Lu2 3.4578(5) 7_655 ?
B1 O5 1.460(5) 3_546 ?
B1 O5 1.460(5) . ?
B1 O8 1.497(5) . ?
B1 O8 1.497(5) 3_546 ?
B2 O3 1.411(7) . ?
B2 O4 1.499(7) . ?
B2 O6 1.512(6) . ?
B2 O8 1.539(7) 4_556 ?
B2 Lu1 2.989(6) 2_545 ?
B2 Lu2 3.028(6) 1_545 ?
B3 O1 1.392(9) . ?
B3 O4 1.527(6) 2_554 ?
B3 O4 1.527(6) 8 ?
B3 O7 1.575(8) 2_554 ?
B4 O2 1.393(9) . ?
B4 O5 1.501(6) 2 ?
B4 O5 1.501(6) 8_556 ?
B4 O7 1.575(9) 6_567 ?
B4 Lu2 2.845(6) 4_566 ?
B4 Lu2 2.845(6) 6_567 ?
O1 Lu1 2.206(3) 5_556 ?
O2 Lu2 2.160(3) 6_557 ?
O2 Lu2 2.160(3) 4_556 ?
O3 Lu1 2.322(3) 2 ?
O3 Lu2 2.344(4) 4_556 ?
O4 B3 1.527(6) 2 ?
O4 Lu1 2.423(4) 2_545 ?
O4 Lu2 2.582(4) 1_545 ?
O5 B4 1.501(6) 2_554 ?
O5 Lu2 2.189(4) 3_546 ?
O6 B2 1.512(6) 4_556 ?
O6 Lu2 2.246(3) 4_546 ?
O6 Lu2 2.246(3) 1_545 ?
O7 B4 1.575(9) 6_647 ?
O7 B3 1.575(8) 2 ?
O7 Lu2 2.287(3) 7_655 ?
O8 B2 1.539(7) 4_556 ?
O8 Lu1 2.359(3) 1_545 ?
O8 Lu2 2.485(3) 1_545 ?

loop_
_geom_torsion_atom_site_label_1
_geom_torsion_atom_site_label_2
_geom_torsion_atom_site_label_3
_geom_torsion_atom_site_label_4
_geom_torsion
_geom_torsion_site_symmetry_1
_geom_torsion_site_symmetry_2
_geom_torsion_site_symmetry_3
_geom_torsion_site_symmetry_4
_geom_torsion_publ_flag
O4 B3 O1 Lu1 156.7(3) 2_554 . . 5_556 ?
O4 B3 O1 Lu1 35.1(8) 8 . . 5_556 ?
O7 B3 O1 Lu1 -84.1(4) 2_554 . . 5_556 ?
O4 B3 O1 Lu1 -35.1(8) 2_554 . . . ?
O4 B3 O1 Lu1 -156.7(3) 8 . . . ?
O7 B3 O1 Lu1 84.1(4) 2_554 . . . ?
O1 Lu1 O1 B3 -170.8(6) 5_556 . . . ?
O3 Lu1 O1 B3 145.3(5) 4_556 . . . ?
O3 Lu1 O1 B3 -13.7(5) 2_554 . . . ?
O8 Lu1 O1 B3 52.7(6) 1_565 . . . ?
O8 Lu1 O1 B3 -58.5(6) 3_546 . . . ?
O4 Lu1 O1 B3 104.5(5) 4_566 . . . ?
O4 Lu1 O1 B3 -90.2(5) 2_544 . . . ?
B2 Lu1 O1 B3 79.5(5) 4_566 . . . ?
B2 Lu1 O1 B3 -78.0(5) 2_544 . . . ?
Lu1 Lu1 O1 B3 -170.8(6) 5_556 . . . ?
Lu2 Lu1 O1 B3 129.6(5) 4_556 . . . ?
O1 Lu1 O1 Lu1 0.0 5_556 . . 5_556 ?
O3 Lu1 O1 Lu1 -43.9(3) 4_556 . . 5_556 ?
O3 Lu1 O1 Lu1 157.2(2) 2_554 . . 5_556 ?
O8 Lu1 O1 Lu1 -136.50(14) 1_565 . . 5_556 ?
O8 Lu1 O1 Lu1 112.32(18) 3_546 . . 5_556 ?
O4 Lu1 O1 Lu1 -84.68(17) 4_566 . . 5_556 ?
O4 Lu1 O1 Lu1 80.62(17) 2_544 . . 5_556 ?
B2 Lu1 O1 Lu1 -109.68(18) 4_566 . . 5_556 ?
B2 Lu1 O1 Lu1 92.83(19) 2_544 . . 5_556 ?
Lu2 Lu1 O1 Lu1 -59.61(18) 4_556 . . 5_556 ?
O5 B4 O2 Lu2 172.6(3) 2 . . 6_557 ?
O5 B4 O2 Lu2 43.4(8) 8_556 . . 6_557 ?
O7 B4 O2 Lu2 -72.0(3) 6_567 . . 6_557 ?
Lu2 B4 O2 Lu2 -130.1(3) 4_566 . . 6_557 ?
Lu2 B4 O2 Lu2 -14.0(8) 6_567 . . 6_557 ?
O5 B4 O2 Lu2 -43.4(8) 2 . . 4_556 ?
O5 B4 O2 Lu2 -172.6(3) 8_556 . . 4_556 ?
O7 B4 O2 Lu2 72.0(3) 6_567 . . 4_556 ?
Lu2 B4 O2 Lu2 14.0(8) 4_566 . . 4_556 ?
Lu2 B4 O2 Lu2 130.1(3) 6_567 . . 4_556 ?
O4 B2 O3 Lu1 -61.7(4) . . . 2 ?
O6 B2 O3 Lu1 179.5(2) . . . 2 ?
O8 B2 O3 Lu1 64.2(5) 4_556 . . 2 ?
Lu1 B2 O3 Lu1 1.2(6) 2_545 . . 2 ?
Lu2 B2 O3 Lu1 -131.5(3) 1_545 . . 2 ?
O4 B2 O3 Lu2 67.5(4) . . . . ?
O6 B2 O3 Lu2 -51.4(5) . . . . ?
O8 B2 O3 Lu2 -166.6(3) 4_556 . . . ?
Lu1 B2 O3 Lu2 130.4(4) 2_545 . . . ?
Lu2 B2 O3 Lu2 -2.3(6) 1_545 . . . ?
O4 B2 O3 Lu2 168.1(3) . . . 4_556 ?
O6 B2 O3 Lu2 49.3(5) . . . 4_556 ?
O8 B2 O3 Lu2 -66.0(5) 4_556 . . 4_556 ?
Lu1 B2 O3 Lu2 -128.9(4) 2_545 . . 4_556 ?
Lu2 B2 O3 Lu2 98.4(5) 1_545 . . 4_556 ?
O2 Lu2 O3 B2 -106.7(4) 6_657 . . . ?
O5 Lu2 O3 B2 5.5(4) 3_546 . . . ?
O6 Lu2 O3 B2 152.8(3) 1_565 . . . ?
O7 Lu2 O3 B2 -52.2(3) . . . . ?
O3 Lu2 O3 B2 71.5(3) 4_556 . . . ?
O8 Lu2 O3 B2 117.1(3) 1_565 . . . ?
O4 Lu2 O3 B2 -147.0(4) 1_565 . . . ?
B4 Lu2 O3 B2 -24.7(4) 6_647 . . . ?
B2 Lu2 O3 B2 -178.3(4) 1_565 . . . ?
Lu2 Lu2 O3 B2 118.2(4) 4_556 . . . ?
Lu2 Lu2 O3 B2 -77.9(3) 7_655 . . . ?
O2 Lu2 O3 Lu1 24.9(3) 6_657 . . 2 ?
O5 Lu2 O3 Lu1 137.12(14) 3_546 . . 2 ?
O6 Lu2 O3 Lu1 -75.55(13) 1_565 . . 2 ?
O7 Lu2 O3 Lu1 79.36(17) . . . 2 ?
O3 Lu2 O3 Lu1 -156.92(15) 4_556 . . 2 ?
O8 Lu2 O3 Lu1 -111.28(15) 1_565 . . 2 ?
O4 Lu2 O3 Lu1 -15.41(13) 1_565 . . 2 ?
B4 Lu2 O3 Lu1 106.89(16) 6_647 . . 2 ?
B2 Lu2 O3 Lu1 -46.69(16) 1_565 . . 2 ?
Lu2 Lu2 O3 Lu1 -110.24(18) 4_556 . . 2 ?
Lu2 Lu2 O3 Lu1 53.73(15) 7_655 . . 2 ?
O2 Lu2 O3 Lu2 135.1(2) 6_657 . . 4_556 ?
O5 Lu2 O3 Lu2 -112.64(12) 3_546 . . 4_556 ?
O6 Lu2 O3 Lu2 34.69(9) 1_565 . . 4_556 ?
O7 Lu2 O3 Lu2 -170.40(15) . . . 4_556 ?
O3 Lu2 O3 Lu2 -46.68(15) 4_556 . . 4_556 ?
O8 Lu2 O3 Lu2 -1.04(18) 1_565 . . 4_556 ?
O4 Lu2 O3 Lu2 94.83(13) 1_565 . . 4_556 ?
B4 Lu2 O3 Lu2 -142.87(13) 6_647 . . 4_556 ?
B2 Lu2 O3 Lu2 63.55(14) 1_565 . . 4_556 ?
Lu2 Lu2 O3 Lu2 163.97(5) 7_655 . . 4_556 ?
O3 B2 O4 B3 -3.3(6) . . . 2 ?
O6 B2 O4 B3 120.5(5) . . . 2 ?
O8 B2 O4 B3 -135.9(5) 4_556 . . 2 ?
Lu1 B2 O4 B3 -134.5(5) 2_545 . . 2 ?
Lu2 B2 O4 B3 126.1(4) 1_545 . . 2 ?
O3 B2 O4 Lu1 131.2(4) . . . 2_545 ?
O6 B2 O4 Lu1 -105.0(3) . . . 2_545 ?
O8 B2 O4 Lu1 -1.4(4) 4_556 . . 2_545 ?
Lu2 B2 O4 Lu1 -99.45(17) 1_545 . . 2_545 ?
O3 B2 O4 Lu2 -129.3(4) . . . 1_545 ?
O6 B2 O4 Lu2 -5.6(4) . . . 1_545 ?
O8 B2 O4 Lu2 98.0(3) 4_556 . . 1_545 ?
Lu1 B2 O4 Lu2 99.45(17) 2_545 . . 1_545 ?
O5 B1 O5 B4 -42.9(4) 3_546 . . 2_554 ?
O8 B1 O5 B4 -164.1(4) . . . 2_554 ?
O8 B1 O5 B4 80.4(6) 3_546 . . 2_554 ?
O5 B1 O5 Lu2 173.0(4) 3_546 . . 3_546 ?
O8 B1 O5 Lu2 51.8(4) . . . 3_546 ?
O8 B1 O5 Lu2 -63.6(4) 3_546 . . 3_546 ?
O3 B2 O6 B2 0.6(7) . . . 4_556 ?
O4 B2 O6 B2 -124.8(4) . . . 4_556 ?
O8 B2 O6 B2 127.2(4) 4_556 . . 4_556 ?
Lu1 B2 O6 B2 179.3(3) 2_545 . . 4_556 ?
Lu2 B2 O6 B2 -131.4(4) 1_545 . . 4_556 ?
O3 B2 O6 Lu2 -130.5(4) . . . 4_546 ?
O4 B2 O6 Lu2 104.1(4) . . . 4_546 ?
O8 B2 O6 Lu2 -3.9(4) 4_556 . . 4_546 ?
Lu1 B2 O6 Lu2 48.2(3) 2_545 . . 4_546 ?
Lu2 B2 O6 Lu2 97.5(3) 1_545 . . 4_546 ?
O3 B2 O6 Lu2 132.0(4) . . . 1_545 ?
O4 B2 O6 Lu2 6.7(5) . . . 1_545 ?
O8 B2 O6 Lu2 -101.4(3) 4_556 . . 1_545 ?
Lu1 B2 O6 Lu2 -49.3(3) 2_545 . . 1_545 ?
O2 Lu2 O7 B4 -87.3(3) 6_657 . . 6_647 ?
O5 Lu2 O7 B4 5.4(3) 3_546 . . 6_647 ?
O6 Lu2 O7 B4 173.4(3) 1_565 . . 6_647 ?
O3 Lu2 O7 B4 124.3(3) . . . 6_647 ?
O3 Lu2 O7 B4 62.1(3) 4_556 . . 6_647 ?
O8 Lu2 O7 B4 -36.9(4) 1_565 . . 6_647 ?
O4 Lu2 O7 B4 -164.2(3) 1_565 . . 6_647 ?
B2 Lu2 O7 B4 -174.6(3) 1_565 . . 6_647 ?
Lu2 Lu2 O7 B4 115.8(3) 4_556 . . 6_647 ?
Lu2 Lu2 O7 B4 -93.5(3) 7_655 . . 6_647 ?
O2 Lu2 O7 B3 137.2(4) 6_657 . . 2 ?
O5 Lu2 O7 B3 -130.1(4) 3_546 . . 2 ?
O6 Lu2 O7 B3 37.9(5) 1_565 . . 2 ?
O3 Lu2 O7 B3 -11.2(4) . . . 2 ?
O3 Lu2 O7 B3 -73.4(4) 4_556 . . 2 ?
O8 Lu2 O7 B3 -172.3(3) 1_565 . . 2 ?
O4 Lu2 O7 B3 60.3(4) 1_565 . . 2 ?
B4 Lu2 O7 B3 -135.5(5) 6_647 . . 2 ?
B2 Lu2 O7 B3 49.9(4) 1_565 . . 2 ?
Lu2 Lu2 O7 B3 -19.6(4) 4_556 . . 2 ?
Lu2 Lu2 O7 B3 131.0(5) 7_655 . . 2 ?
O2 Lu2 O7 Lu2 6.20(18) 6_657 . . 7_655 ?
O5 Lu2 O7 Lu2 98.92(19) 3_546 . . 7_655 ?
O6 Lu2 O7 Lu2 -93.1(2) 1_565 . . 7_655 ?
O3 Lu2 O7 Lu2 -142.18(18) . . . 7_655 ?
O3 Lu2 O7 Lu2 155.58(12) 4_556 . . 7_655 ?
O8 Lu2 O7 Lu2 56.6(4) 1_565 . . 7_655 ?
O4 Lu2 O7 Lu2 -70.70(16) 1_565 . . 7_655 ?
B4 Lu2 O7 Lu2 93.5(3) 6_647 . . 7_655 ?
B2 Lu2 O7 Lu2 -81.1(2) 1_565 . . 7_655 ?
Lu2 Lu2 O7 Lu2 -150.65(7) 4_556 . . 7_655 ?
O5 B1 O8 B2 53.3(5) 3_546 . . 4_556 ?
O5 B1 O8 B2 174.8(4) . . . 4_556 ?
O8 B1 O8 B2 -67.1(3) 3_546 . . 4_556 ?
O5 B1 O8 Lu1 176.4(2) 3_546 . . 1_545 ?
O5 B1 O8 Lu1 -62.1(5) . . . 1_545 ?
O8 B1 O8 Lu1 55.9(2) 3_546 . . 1_545 ?
O5 B1 O8 Lu2 -54.0(3) 3_546 . . 1_545 ?
O5 B1 O8 Lu2 67.5(4) . . . 1_545 ?
O8 B1 O8 Lu2 -174.4(2) 3_546 . . 1_545 ?
